data_4511567
loop_
_publ_author_name
'Naumov, Pan\<ce'
'Sakurai, Kenji'

_publ_section_title
;
 Reversible Thermal Gating of the Photochromic Properties of
 3-Methyl-2-(2&#x2018;,4&#x2018;-dinitrobenzyl)pyridine in a Single
 Crystal
;
_journal_issue 5
_journal_name_full 'Crystal Growth &amp; Design'
_journal_page_first 1699
_journal_paper_doi 10.1021/cg050328+
_journal_volume 5
_journal_year 2005
_chemical_formula_sum 'C12 H11 N3 O4'
_chemical_formula_weight 261.24
_chemical_name_systematic
;
 3-methyl-2-(2',4'-dinitrobenzyl)pyridine
;
_space_group_IT_number 14
_symmetry_cell_setting monoclinic
_symmetry_space_group_name_Hall '-P 2ybc'
_symmetry_space_group_name_H-M 'P 1 21/c 1'
_atom_sites_solution_hydrogens geom
_atom_sites_solution_primary direct
_atom_sites_solution_secondary difmap
_audit_creation_method SHELXL-97
_cell_angle_alpha 90.00
_cell_angle_beta 105.948(2)
_cell_angle_gamma 90.00
_cell_formula_units_Z 4
_cell_length_a 11.6200(2)
_cell_length_b 15.3800(5)
_cell_length_c 7.6680(3)
_cell_measurement_temperature 337(2)
_cell_volume 1317.65(7)
_computing_cell_refinement 'SAINT (Siemens, 1996)'
_computing_data_collection 'SMART (Siemens, 1996)'
_computing_data_reduction 'SAINT (Siemens, 1996)'
_computing_structure_refinement 'SHELXL-97 (Sheldrick, 1997)'
_computing_structure_solution 'SIR-92 (Altomare et al., 1994)'
_diffrn_ambient_temperature 337(2)
_diffrn_measured_fraction_theta_full 1.000
_diffrn_measured_fraction_theta_max 1.000
_diffrn_measurement_device_type 'Siemens SMART CCD'
_diffrn_measurement_method 'omega scans'
_diffrn_radiation_monochromator graphite
_diffrn_radiation_source 'fine-focus sealed tube'
_diffrn_radiation_type MoK\a
_diffrn_radiation_wavelength 0.71073
_diffrn_reflns_av_R_equivalents 0.0492
_diffrn_reflns_av_sigmaI/netI 0.0542
_diffrn_reflns_limit_h_max 15
_diffrn_reflns_limit_h_min -13
_diffrn_reflns_limit_k_max 19
_diffrn_reflns_limit_k_min -17
_diffrn_reflns_limit_l_max 9
_diffrn_reflns_limit_l_min -9
_diffrn_reflns_number 9152
_diffrn_reflns_theta_full 27.43
_diffrn_reflns_theta_max 27.43
_diffrn_reflns_theta_min 1.82
_exptl_absorpt_coefficient_mu 0.101
_exptl_absorpt_correction_type none
_exptl_crystal_colour colorless
_exptl_crystal_density_diffrn 1.317
_exptl_crystal_density_method 'not measured'
_exptl_crystal_description prism
_exptl_crystal_F_000 544
_exptl_crystal_size_max 0.36
_exptl_crystal_size_mid 0.24
_exptl_crystal_size_min 0.20
_refine_diff_density_max 0.231
_refine_diff_density_min -0.220
_refine_diff_density_rms 0.047
_refine_ls_extinction_method none
_refine_ls_goodness_of_fit_ref 0.894
_refine_ls_hydrogen_treatment riding
_refine_ls_matrix_type full
_refine_ls_number_parameters 181
_refine_ls_number_reflns 2999
_refine_ls_number_restraints 0
_refine_ls_restrained_S_all 0.894
_refine_ls_R_factor_all 0.1084
_refine_ls_R_factor_gt 0.0550
_refine_ls_shift/su_max 0.000
_refine_ls_shift/su_mean 0.000
_refine_ls_structure_factor_coef Fsqd
_refine_ls_weighting_details 'calc w=1/[\s^2^(Fo^2^)+(0.0958P)^2^+0.0000P] where P=(Fo^2^+2Fc^2^)/3'
_refine_ls_weighting_scheme calc
_refine_ls_wR_factor_gt 0.1413
_refine_ls_wR_factor_ref 0.1671
_reflns_number_gt 1480
_reflns_number_total 2999
_reflns_threshold_expression >2sigma(I)
_cod_data_source_file cg050328%2Bsi20050712_102131.cif
_cod_data_source_block point5
_cod_depositor_comments
;
The following automatic conversions were performed:

'_symmetry_cell_setting' value 'Monoclinic' changed to 'monoclinic'
according to
/usr/data/users/saulius/automatic-downloads/retrospective/ACS/lib/dictionaries/cif_core.dic
dictionary named 'cif_core.dic' version 2.4.2 from 2011-04-26.

Automatic conversion script
Id: cif_fix_values 2281 2013-09-26 08:29:07Z andrius 
;
_cod_original_sg_symbol_H-M P21/c
_cod_database_code 4511567

loop_
_symmetry_equiv_pos_as_xyz
'x, y, z'
'-x, y+1/2, -z+1/2'
'-x, -y, -z'
'x, -y-1/2, z-1/2'

loop_
_atom_site_label
_atom_site_type_symbol
_atom_site_fract_x
_atom_site_fract_y
_atom_site_fract_z
_atom_site_U_iso_or_equiv
_atom_site_adp_type
_atom_site_occupancy
_atom_site_symmetry_multiplicity
_atom_site_calc_flag
_atom_site_refinement_flags
C8 C 0.16370(17) 0.09125(13) -0.0323(2) 0.0558(5) Uani 1 1 d .
C6 C 0.28215(16) -0.01084(12) 0.2179(3) 0.0571(5) Uani 1 1 d .
N1 N 0.23231(16) 0.03380(11) 0.3267(2) 0.0726(5) Uani 1 1 d .
O19 O -0.0437(2) 0.37545(14) -0.1408(3) 0.1211(8) Uani 1 1 d .
C9 C 0.19476(16) 0.17622(12) 0.0244(3) 0.0557(5) Uani 1 1 d .
C5 C 0.36140(17) -0.07932(14) 0.2769(3) 0.0687(6) Uani 1 1 d .
O16 O 0.39933(14) 0.15217(12) 0.1363(2) 0.0956(6) Uani 1 1 d .
C10 C 0.11850(19) 0.24566(13) -0.0282(3) 0.0644(6) Uani 1 1 d .
H10 H 0.1417 0.3016 0.0130 0.077 Uiso 1 1 calc R
C7 C 0.24467(19) 0.01288(13) 0.0177(3) 0.0702(6) Uani 1 1 d .
H7A H 0.3163 0.0235 -0.0207 0.084 Uiso 1 1 calc R
H7B H 0.2042 -0.0368 -0.0502 0.084 Uiso 1 1 calc R
C12 C -0.03046(19) 0.14788(14) -0.2028(3) 0.0689(6) Uani 1 1 d .
H12 H -0.1066 0.1384 -0.2796 0.083 Uiso 1 1 calc R
N18 N -0.0736(2) 0.30408(17) -0.2066(4) 0.0928(7) Uani 1 1 d .
N15 N 0.31536(17) 0.19688(14) 0.1439(3) 0.0761(6) Uani 1 1 d .
C11 C 0.00680(19) 0.22986(13) -0.1436(3) 0.0629(5) Uani 1 1 d .
C13 C 0.04781(18) 0.07980(13) -0.1457(3) 0.0659(6) Uani 1 1 d .
H13 H 0.0226 0.0239 -0.1841 0.079 Uiso 1 1 calc R
C4 C 0.3892(2) -0.10004(16) 0.4596(4) 0.0855(7) Uani 1 1 d .
H4 H 0.4428 -0.1448 0.5053 0.103 Uiso 1 1 calc R
O17 O 0.32276(18) 0.25848(17) 0.2442(3) 0.1347(9) Uani 1 1 d .
O20 O -0.1654(2) 0.29093(16) -0.3240(4) 0.1591(11) Uani 1 1 d .
C2 C 0.2612(3) 0.01084(16) 0.5022(3) 0.0909(8) Uani 1 1 d .
H2 H 0.2268 0.0414 0.5798 0.109 Uiso 1 1 calc R
C14 C 0.4153(3) -0.1287(2) 0.1473(4) 0.1174(11) Uani 1 1 d .
H14C H 0.4669 -0.1737 0.2121 0.176 Uiso 1 1 calc R
H14A H 0.4607 -0.0895 0.0948 0.176 Uiso 1 1 calc R
H14B H 0.3524 -0.1543 0.0529 0.176 Uiso 1 1 calc R
C3 C 0.3386(3) -0.05517(18) 0.5726(3) 0.0924(8) Uani 1 1 d .
H3 H 0.3564 -0.0692 0.6951 0.111 Uiso 1 1 calc R

loop_
_atom_site_aniso_label
_atom_site_aniso_U_11
_atom_site_aniso_U_22
_atom_site_aniso_U_33
_atom_site_aniso_U_23
_atom_site_aniso_U_13
_atom_site_aniso_U_12
C8 0.0613(11) 0.0584(12) 0.0473(10) -0.0021(9) 0.0141(9) 0.0015(9)
C6 0.0542(11) 0.0565(12) 0.0573(11) -0.0022(9) 0.0099(9) 0.0014(9)
N1 0.0927(13) 0.0668(12) 0.0609(11) 0.0046(9) 0.0257(10) 0.0171(10)
O19 0.1511(18) 0.0660(12) 0.152(2) 0.0214(12) 0.0521(15) 0.0261(12)
C9 0.0516(10) 0.0636(13) 0.0521(11) -0.0047(9) 0.0147(9) -0.0086(10)
C5 0.0559(11) 0.0717(14) 0.0703(14) -0.0052(11) 0.0036(10) 0.0115(10)
O16 0.0604(10) 0.1177(15) 0.1014(13) 0.0081(10) 0.0100(9) 0.0056(10)
C10 0.0759(14) 0.0523(12) 0.0713(14) -0.0014(10) 0.0308(12) -0.0081(10)
C7 0.0783(14) 0.0698(14) 0.0576(12) -0.0067(10) 0.0105(11) 0.0171(11)
C12 0.0587(11) 0.0728(15) 0.0667(13) 0.0099(11) 0.0026(10) -0.0030(11)
N18 0.0935(17) 0.0820(17) 0.1042(17) 0.0265(14) 0.0294(14) 0.0211(13)
N15 0.0658(12) 0.0924(15) 0.0724(12) -0.0173(11) 0.0230(10) -0.0211(11)
C11 0.0653(13) 0.0598(13) 0.0656(13) 0.0130(10) 0.0212(10) 0.0068(10)
C13 0.0688(13) 0.0561(12) 0.0630(12) -0.0033(10) 0.0016(10) -0.0081(10)
C4 0.0778(15) 0.0829(17) 0.0819(17) 0.0130(14) -0.0013(13) 0.0192(13)
O17 0.0943(13) 0.167(2) 0.1404(19) -0.0887(16) 0.0288(12) -0.0448(13)
O20 0.1220(17) 0.1305(19) 0.181(3) 0.0229(17) -0.0313(18) 0.0465(16)
C2 0.126(2) 0.0884(18) 0.0650(15) 0.0093(13) 0.0375(14) 0.0225(16)
C14 0.108(2) 0.135(3) 0.101(2) -0.0057(18) 0.0139(16) 0.0685(19)
C3 0.117(2) 0.0940(19) 0.0632(14) 0.0179(13) 0.0207(14) 0.0157(17)

loop_
_atom_type_symbol
_atom_type_description
_atom_type_scat_dispersion_real
_atom_type_scat_dispersion_imag
_atom_type_scat_source
C C 0.0033 0.0016 'International Tables Vol C Tables 4.2.6.8 and 6.1.1.4'
H H 0.0000 0.0000 'International Tables Vol C Tables 4.2.6.8 and 6.1.1.4'
N N 0.0061 0.0033 'International Tables Vol C Tables 4.2.6.8 and 6.1.1.4'
O O 0.0106 0.0060 'International Tables Vol C Tables 4.2.6.8 and 6.1.1.4'

loop_
_geom_angle_atom_site_label_1
_geom_angle_atom_site_label_2
_geom_angle_atom_site_label_3
_geom_angle
C9 C8 C13 115.77(17)
C9 C8 C7 125.36(17)
C13 C8 C7 118.87(18)
N1 C6 C5 123.40(18)
N1 C6 C7 117.14(17)
C5 C6 C7 119.39(18)
C6 N1 C2 117.48(19)
C10 C9 C8 123.09(17)
C10 C9 N15 115.99(18)
C8 C9 N15 120.91(18)
C4 C5 C6 116.9(2)
C4 C5 C14 121.6(2)
C6 C5 C14 121.5(2)
C9 C10 C11 117.97(18)
C8 C7 C6 115.66(16)
C11 C12 C13 118.26(19)
O20 N18 O19 123.5(2)
O20 N18 C11 117.8(3)
O19 N18 C11 118.7(2)
O16 N15 O17 124.0(2)
O16 N15 C9 119.14(19)
O17 N15 C9 116.8(2)
C12 C11 C10 122.14(19)
C12 C11 N18 119.4(2)
C10 C11 N18 118.4(2)
C12 C13 C8 122.74(19)
C3 C4 C5 120.3(2)
N1 C2 C3 123.2(2)
C4 C3 C2 118.6(2)

loop_
_geom_bond_atom_site_label_1
_geom_bond_atom_site_label_2
_geom_bond_distance
C8 C9 1.393(3)
C8 C13 1.399(3)
C8 C7 1.512(3)
C6 N1 1.330(2)
C6 C5 1.390(3)
C6 C7 1.520(3)
N1 C2 1.342(3)
O19 N18 1.218(3)
C9 C10 1.376(3)
C9 N15 1.483(3)
C5 C4 1.385(3)
C5 C14 1.517(3)
O16 N15 1.208(2)
C10 C11 1.377(3)
C12 C11 1.369(3)
C12 C13 1.377(3)
N18 O20 1.208(3)
N18 C11 1.470(3)
N15 O17 1.208(2)
C4 C3 1.362(4)
C2 C3 1.366(3)
